data_7124305
loop_
_publ_author_name
'Kim, Hyewon'
'Thombal, Raju S.'
'Khanal, Hari Datta'
'Lee, Yong Rok'

_publ_section_title
;
 Rhodium(III)-catalyzed regioselective distal ortho C-H alkenylation of
 N-benzyl/furanylmethylpyrazoles directed by N-coordinating heterocycles
;
_journal_name_full 'Chemical Communications'
_journal_paper_doi 10.1039/C9CC06758B
_journal_year 2019
_chemical_formula_sum 'C18 H16 N2 O2'
_chemical_formula_weight 292.33
_chemical_melting_point 396
_chemical_name_systematic 'Methyl (E)-3-(2-((1H-indazol-1-yl)methyl)phenyl)acrylate'
_space_group_crystal_system triclinic
_space_group_IT_number 2
_space_group_name_Hall '-P 1'
_space_group_name_H-M_alt 'P -1'
_symmetry_space_group_name_Hall '-P 1'
_symmetry_space_group_name_H-M 'P -1'
_atom_sites_solution_hydrogens geom
_audit_creation_method SHELXL-2018/3
_audit_update_record
;
2019-07-30 deposited with the CCDC.    2019-10-14 downloaded from the CCDC.
;
_cell_angle_alpha 106.755(4)
_cell_angle_beta 107.442(4)
_cell_angle_gamma 108.018(4)
_cell_formula_units_Z 2
_cell_length_a 7.423(5)
_cell_length_b 10.929(7)
_cell_length_c 10.931(7)
_cell_measurement_reflns_used 3500
_cell_measurement_temperature 173(2)
_cell_measurement_theta_max 27.07
_cell_measurement_theta_min 2.98
_cell_volume 730.1(8)
_computing_cell_refinement 'Bruker APEXIII'
_computing_data_collection 'Bruker APEXIII'
_computing_data_reduction 'Bruker SAINT'
_computing_molecular_graphics ORTEP
_computing_publication_material CIFTAB
_computing_structure_refinement SHELXL
_computing_structure_solution 'SHELXT 2018/2 (Sheldrick, 2018)'
_diffrn_ambient_temperature 173(2)
_diffrn_measured_fraction_theta_full 0.997
_diffrn_measured_fraction_theta_max 0.939
_diffrn_measurement_device_type 'Photon 100 CMOS detector'
_diffrn_measurement_method 'phi and omega scans'
_diffrn_radiation_type MoK\a
_diffrn_radiation_wavelength 0.71073
_diffrn_reflns_av_R_equivalents 0.0512
_diffrn_reflns_av_unetI/netI 0.0502
_diffrn_reflns_Laue_measured_fraction_full 0.997
_diffrn_reflns_Laue_measured_fraction_max 0.939
_diffrn_reflns_limit_h_max 9
_diffrn_reflns_limit_h_min -9
_diffrn_reflns_limit_k_max 14
_diffrn_reflns_limit_k_min -14
_diffrn_reflns_limit_l_max 14
_diffrn_reflns_limit_l_min -14
_diffrn_reflns_number 16840
_diffrn_reflns_point_group_measured_fraction_full 0.997
_diffrn_reflns_point_group_measured_fraction_max 0.939
_diffrn_reflns_theta_full 25.242
_diffrn_reflns_theta_max 28.489
_diffrn_reflns_theta_min 2.979
_diffrn_source 'fine-focus sealed tube'
_exptl_absorpt_coefficient_mu 0.088
_exptl_absorpt_correction_T_max 0.7456
_exptl_absorpt_correction_T_min 0.6159
_exptl_absorpt_correction_type multi-scan
_exptl_absorpt_process_details SADABS
_exptl_crystal_colour colourless
_exptl_crystal_density_diffrn 1.330
_exptl_crystal_description block
_exptl_crystal_F_000 308
_exptl_crystal_recrystallization_method 'Re-crystallisation from solvent: Hexane/EtOAc'
_exptl_crystal_size_max 0.200
_exptl_crystal_size_mid 0.150
_exptl_crystal_size_min 0.120
_refine_diff_density_max 0.196
_refine_diff_density_min -0.216
_refine_diff_density_rms 0.039
_refine_ls_extinction_method none
_refine_ls_goodness_of_fit_ref 1.062
_refine_ls_hydrogen_treatment constr
_refine_ls_matrix_type full
_refine_ls_number_parameters 200
_refine_ls_number_reflns 3454
_refine_ls_number_restraints 0
_refine_ls_restrained_S_all 1.062
_refine_ls_R_factor_all 0.1008
_refine_ls_R_factor_gt 0.0576
_refine_ls_shift/su_max 0.000
_refine_ls_shift/su_mean 0.000
_refine_ls_structure_factor_coef Fsqd
_refine_ls_weighting_details 'w=1/[\s^2^(Fo^2^)+(0.0511P)^2^+0.1263P] where P=(Fo^2^+2Fc^2^)/3'
_refine_ls_weighting_scheme calc
_refine_ls_wR_factor_gt 0.1104
_refine_ls_wR_factor_ref 0.1248
_reflns_Friedel_coverage 0.000
_reflns_number_gt 2354
_reflns_number_total 3454
_reflns_threshold_expression 'I > 2\s(I)'
_cod_data_source_file c9cc06758b2.cif
_cod_data_source_block 105_re_a
_cod_depositor_comments
;
The following automatic conversions were performed:

'_exptl_absorpt_correction_type' value 'MULTI-SCAN' changed to
'multi-scan' according to
/home/data/users/saulius/crontab/automatic-downloads/rss-feeds/RSC/lib/dictionaries/cif_core.dic
dictionary named 'cif_core.dic' version 2.4.2 from 2011-04-26.

Automatic conversion script
Id: cif_fix_values 4973 2017-02-22 13:04:09Z antanas 
;
_cod_original_cell_volume 730.2(8)
_cod_database_code 7124305
_shelx_shelxl_version_number 2018/3
_shelx_space_group_comment
; 
The symmetry employed for this shelxl refinement is uniquely defined 
by the following loop, which should always be used as a source of 
symmetry information in preference to the above space-group names. 
They are only intended as comments. 
;
_shelx_estimated_absorpt_t_min 0.983
_shelx_estimated_absorpt_t_max 0.990

loop_
_space_group_symop_operation_xyz
'x, y, z'
'-x, -y, -z'

loop_
_atom_site_label
_atom_site_type_symbol
_atom_site_fract_x
_atom_site_fract_y
_atom_site_fract_z
_atom_site_U_iso_or_equiv
_atom_site_adp_type
_atom_site_occupancy
_atom_site_site_symmetry_order
_atom_site_calc_flag
_atom_site_refinement_flags_posn
_atom_site_refinement_flags_adp
O1 O 0.4932(2) 0.58520(13) 0.17505(13) 0.0455(4) Uani 1 1 d . .
C1 C 0.2579(3) 0.3092(2) 0.02096(18) 0.0460(5) Uani 1 1 d . .
H1A H 0.183517 0.205920 -0.016071 0.069 Uiso 1 1 calc R U
H1B H 0.331403 0.333367 -0.035804 0.069 Uiso 1 1 calc R U
H1C H 0.157136 0.350204 0.016342 0.069 Uiso 1 1 calc R U
N1 N 0.7609(2) 0.16582(14) 0.60839(14) 0.0324(4) Uani 1 1 d . .
N2 N 0.9099(2) 0.12867(15) 0.58141(15) 0.0376(4) Uani 1 1 d . .
O2 O 0.40806(19) 0.36563(13) 0.16627(12) 0.0388(3) Uani 1 1 d . .
C2 C 0.5184(3) 0.50760(18) 0.23179(18) 0.0320(4) Uani 1 1 d . .
C5 C 0.8380(2) 0.51857(17) 0.59065(16) 0.0284(4) Uani 1 1 d . .
C4 C 0.6882(3) 0.47551(18) 0.44514(17) 0.0306(4) Uani 1 1 d . .
H4 H 0.592917 0.377974 0.393727 0.037 Uiso 1 1 calc R U
C3 C 0.6718(3) 0.55835(18) 0.37774(17) 0.0329(4) Uani 1 1 d . .
H3 H 0.765190 0.656379 0.427150 0.039 Uiso 1 1 calc R U
C7 C 1.1164(3) 0.70325(19) 0.81625(18) 0.0384(4) Uani 1 1 d . .
H7 H 1.206776 0.800763 0.874739 0.046 Uiso 1 1 calc R U
C6 C 0.9761(3) 0.66170(18) 0.67890(18) 0.0359(4) Uani 1 1 d . .
H6 H 0.973260 0.731418 0.643753 0.043 Uiso 1 1 calc R U
C8 C 1.1247(3) 0.60267(19) 0.86812(18) 0.0377(4) Uani 1 1 d . .
H8 H 1.221396 0.630716 0.961951 0.045 Uiso 1 1 calc R U
C9 C 0.9915(3) 0.46124(18) 0.78269(17) 0.0339(4) Uani 1 1 d . .
H9 H 0.998278 0.392521 0.818625 0.041 Uiso 1 1 calc R U
C10 C 0.8471(3) 0.41709(17) 0.64454(16) 0.0279(4) Uani 1 1 d . .
C11 C 0.6999(3) 0.26021(17) 0.55346(17) 0.0341(4) Uani 1 1 d . .
H11A H 0.557117 0.244223 0.545024 0.041 Uiso 1 1 calc R U
H11B H 0.694323 0.235631 0.457435 0.041 Uiso 1 1 calc R U
C12 C 0.6897(3) 0.10390(16) 0.68750(16) 0.0291(4) Uani 1 1 d . .
C13 C 0.5401(3) 0.11135(17) 0.73852(17) 0.0342(4) Uani 1 1 d . .
H13 H 0.469025 0.168049 0.722496 0.041 Uiso 1 1 calc R U
C14 C 0.5013(3) 0.03221(19) 0.81316(18) 0.0386(4) Uani 1 1 d . .
H14 H 0.400112 0.034262 0.849214 0.046 Uiso 1 1 calc R U
C15 C 0.6068(3) -0.05217(19) 0.83815(17) 0.0379(5) Uani 1 1 d . .
H15 H 0.573978 -0.105816 0.889562 0.045 Uiso 1 1 calc R U
C16 C 0.7552(3) -0.05790(17) 0.78959(17) 0.0352(4) Uani 1 1 d . .
H16 H 0.826724 -0.113825 0.807658 0.042 Uiso 1 1 calc R U
C17 C 0.7991(3) 0.02124(17) 0.71214(16) 0.0312(4) Uani 1 1 d . .
C18 C 0.9326(3) 0.04261(19) 0.64311(18) 0.0372(4) Uani 1 1 d . .
H18 H 1.026689 0.000506 0.641244 0.045 Uiso 1 1 calc R U

loop_
_atom_site_aniso_label
_atom_site_aniso_U_11
_atom_site_aniso_U_22
_atom_site_aniso_U_33
_atom_site_aniso_U_23
_atom_site_aniso_U_13
_atom_site_aniso_U_12
O1 0.0634(9) 0.0455(8) 0.0460(8) 0.0326(7) 0.0238(7) 0.0329(7)
C1 0.0495(12) 0.0532(13) 0.0324(10) 0.0233(9) 0.0095(9) 0.0214(10)
N1 0.0368(8) 0.0272(8) 0.0306(7) 0.0140(6) 0.0103(6) 0.0128(7)
N2 0.0409(9) 0.0367(9) 0.0382(8) 0.0187(7) 0.0172(7) 0.0170(7)
O2 0.0428(7) 0.0370(7) 0.0334(7) 0.0210(6) 0.0086(6) 0.0150(6)
C2 0.0376(10) 0.0358(10) 0.0370(9) 0.0234(8) 0.0203(8) 0.0214(8)
C5 0.0292(9) 0.0273(9) 0.0294(8) 0.0131(7) 0.0132(7) 0.0114(7)
C4 0.0326(9) 0.0274(9) 0.0329(9) 0.0142(7) 0.0142(8) 0.0125(8)
C3 0.0369(10) 0.0291(9) 0.0370(9) 0.0176(8) 0.0170(8) 0.0149(8)
C7 0.0365(10) 0.0268(10) 0.0344(9) 0.0042(8) 0.0105(8) 0.0050(8)
C6 0.0391(10) 0.0273(9) 0.0399(10) 0.0152(8) 0.0157(8) 0.0129(8)
C8 0.0339(10) 0.0394(11) 0.0256(8) 0.0083(8) 0.0063(7) 0.0100(8)
C9 0.0365(10) 0.0340(10) 0.0295(9) 0.0162(8) 0.0106(8) 0.0137(8)
C10 0.0281(9) 0.0264(9) 0.0277(8) 0.0110(7) 0.0118(7) 0.0104(7)
C11 0.0398(10) 0.0283(9) 0.0275(8) 0.0149(7) 0.0056(8) 0.0122(8)
C12 0.0340(9) 0.0206(8) 0.0216(8) 0.0067(7) 0.0049(7) 0.0073(7)
C13 0.0386(10) 0.0274(9) 0.0306(9) 0.0088(7) 0.0096(8) 0.0153(8)
C14 0.0451(11) 0.0351(10) 0.0333(9) 0.0120(8) 0.0179(8) 0.0156(9)
C15 0.0480(12) 0.0335(10) 0.0304(9) 0.0166(8) 0.0156(9) 0.0138(9)
C16 0.0426(11) 0.0286(10) 0.0309(9) 0.0154(8) 0.0089(8) 0.0152(8)
C17 0.0342(9) 0.0252(9) 0.0257(8) 0.0092(7) 0.0064(7) 0.0104(8)
C18 0.0391(10) 0.0347(10) 0.0380(10) 0.0181(8) 0.0128(8) 0.0172(8)

loop_
_atom_type_symbol
_atom_type_description
_atom_type_scat_dispersion_real
_atom_type_scat_dispersion_imag
_atom_type_scat_source
C C 0.0033 0.0016 'International Tables Vol C Tables 4.2.6.8 and 6.1.1.4'
H H 0.0000 0.0000 'International Tables Vol C Tables 4.2.6.8 and 6.1.1.4'
N N 0.0061 0.0033 'International Tables Vol C Tables 4.2.6.8 and 6.1.1.4'
O O 0.0106 0.0060 'International Tables Vol C Tables 4.2.6.8 and 6.1.1.4'

loop_
_geom_angle_atom_site_label_1
_geom_angle_atom_site_label_2
_geom_angle_atom_site_label_3
_geom_angle
O2 C1 H1A 109.5
O2 C1 H1B 109.5
H1A C1 H1B 109.5
O2 C1 H1C 109.5
H1A C1 H1C 109.5
H1B C1 H1C 109.5
C12 N1 N2 111.56(13)
C12 N1 C11 129.10(15)
N2 N1 C11 119.34(14)
C18 N2 N1 106.03(14)
C2 O2 C1 115.83(13)
O1 C2 O2 122.96(16)
O1 C2 C3 123.68(16)
O2 C2 C3 113.36(13)
C6 C5 C10 118.27(15)
C6 C5 C4 120.94(15)
C10 C5 C4 120.79(15)
C3 C4 C5 127.16(16)
C3 C4 H4 116.4
C5 C4 H4 116.4
C4 C3 C2 124.12(16)
C4 C3 H3 117.9
C2 C3 H3 117.9
C8 C7 C6 119.99(16)
C8 C7 H7 120.0
C6 C7 H7 120.0
C7 C6 C5 121.32(16)
C7 C6 H6 119.3
C5 C6 H6 119.3
C9 C8 C7 119.61(16)
C9 C8 H8 120.2
C7 C8 H8 120.2
C8 C9 C10 121.40(16)
C8 C9 H9 119.3
C10 C9 H9 119.3
C9 C10 C5 119.40(15)
C9 C10 C11 120.16(14)
C5 C10 C11 120.44(14)
N1 C11 C10 113.93(14)
N1 C11 H11A 108.8
C10 C11 H11A 108.8
N1 C11 H11B 108.8
C10 C11 H11B 108.8
H11A C11 H11B 107.7
N1 C12 C13 131.20(15)
N1 C12 C17 106.34(15)
C13 C12 C17 122.45(15)
C14 C13 C12 116.41(16)
C14 C13 H13 121.8
C12 C13 H13 121.8
C13 C14 C15 122.29(18)
C13 C14 H14 118.9
C15 C14 H14 118.9
C16 C15 C14 121.19(17)
C16 C15 H15 119.4
C14 C15 H15 119.4
C15 C16 C17 118.31(16)
C15 C16 H16 120.8
C17 C16 H16 120.8
C16 C17 C12 119.33(16)
C16 C17 C18 136.34(16)
C12 C17 C18 104.32(15)
N2 C18 C17 111.74(16)
N2 C18 H18 124.1
C17 C18 H18 124.1

loop_
_geom_bond_atom_site_label_1
_geom_bond_atom_site_label_2
_geom_bond_distance
O1 C2 1.2128(19)
C1 O2 1.447(2)
C1 H1A 0.9800
C1 H1B 0.9800
C1 H1C 0.9800
N1 C12 1.370(2)
N1 N2 1.370(2)
N1 C11 1.454(2)
N2 C18 1.328(2)
O2 C2 1.346(2)
C2 C3 1.470(2)
C5 C6 1.405(2)
C5 C10 1.407(2)
C5 C4 1.474(2)
C4 C3 1.333(2)
C4 H4 0.9500
C3 H3 0.9500
C7 C8 1.383(3)
C7 C6 1.386(2)
C7 H7 0.9500
C6 H6 0.9500
C8 C9 1.381(2)
C8 H8 0.9500
C9 C10 1.397(2)
C9 H9 0.9500
C10 C11 1.526(2)
C11 H11A 0.9900
C11 H11B 0.9900
C12 C13 1.397(3)
C12 C17 1.418(2)
C13 C14 1.375(2)
C13 H13 0.9500
C14 C15 1.415(3)
C14 H14 0.9500
C15 C16 1.369(3)
C15 H15 0.9500
C16 C17 1.409(2)
C16 H16 0.9500
C17 C18 1.419(3)
C18 H18 0.9500

loop_
_geom_torsion_atom_site_label_1
_geom_torsion_atom_site_label_2
_geom_torsion_atom_site_label_3
_geom_torsion_atom_site_label_4
_geom_torsion
C12 N1 N2 C18 0.21(17)
C11 N1 N2 C18 -179.73(14)
C1 O2 C2 O1 1.2(2)
C1 O2 C2 C3 -178.56(14)
C6 C5 C4 C3 4.3(3)
C10 C5 C4 C3 -175.34(17)
C5 C4 C3 C2 179.78(16)
O1 C2 C3 C4 173.91(18)
O2 C2 C3 C4 -6.4(2)
C8 C7 C6 C5 1.1(3)
C10 C5 C6 C7 -0.8(3)
C4 C5 C6 C7 179.51(16)
C6 C7 C8 C9 -0.5(3)
C7 C8 C9 C10 -0.3(3)
C8 C9 C10 C5 0.5(3)
C8 C9 C10 C11 -179.13(16)
C6 C5 C10 C9 0.0(2)
C4 C5 C10 C9 179.69(15)
C6 C5 C10 C11 179.68(15)
C4 C5 C10 C11 -0.6(2)
C12 N1 C11 C10 97.4(2)
N2 N1 C11 C10 -82.63(19)
C9 C10 C11 N1 -15.0(2)
C5 C10 C11 N1 165.35(15)
N2 N1 C12 C13 -179.76(16)
C11 N1 C12 C13 0.2(3)
N2 N1 C12 C17 -0.32(17)
C11 N1 C12 C17 179.62(14)
N1 C12 C13 C14 178.51(16)
C17 C12 C13 C14 -0.9(2)
C12 C13 C14 C15 0.3(2)
C13 C14 C15 C16 0.6(3)
C14 C15 C16 C17 -0.8(2)
C15 C16 C17 C12 0.2(2)
C15 C16 C17 C18 -178.60(19)
N1 C12 C17 C16 -178.85(14)
C13 C12 C17 C16 0.7(2)
N1 C12 C17 C18 0.29(17)
C13 C12 C17 C18 179.79(15)
N1 N2 C18 C17 -0.02(19)
C16 C17 C18 N2 178.74(18)
C12 C17 C18 N2 -0.17(19)
